data_7210637
loop_
_publ_author_name
'Zhou, Jianliang'
'Wang, Yuanyuan'
'Qin, Ling'
'Zhang, Mingdao'
'Yang, Qingxiang'
'Zheng, Hegen'

_publ_section_title
;
 Syntheses, characterizations and properties of five new metal--organic
 complexes based on flexible ligand 4,4&#x2032;-(phenylazanediyl)dibenzoic
 acid
;
_journal_issue 3
_journal_name_full CrystEngComm
_journal_page_first 616
_journal_paper_doi 10.1039/c2ce26521d
_journal_volume 15
_journal_year 2013
_chemical_formula_moiety 'C30 H21 Cd N3 O4'
_chemical_formula_sum 'C30 H21 Cd N3 O4'
_chemical_formula_weight 599.92
_chemical_name_systematic
;
?
;
_space_group_IT_number 15
_symmetry_cell_setting monoclinic
_symmetry_space_group_name_Hall '-C 2yc'
_symmetry_space_group_name_H-M 'C 1 2/c 1'
_atom_sites_solution_hydrogens geom
_atom_sites_solution_primary direct
_atom_sites_solution_secondary difmap
_audit_creation_method SHELXL-97
_cell_angle_alpha 90.00
_cell_angle_beta 101.202(2)
_cell_angle_gamma 90.00
_cell_formula_units_Z 8
_cell_length_a 28.676(4)
_cell_length_b 11.7344(15)
_cell_length_c 17.820(3)
_cell_measurement_reflns_used 3924
_cell_measurement_temperature 293(2)
_cell_measurement_theta_max 26.512
_cell_measurement_theta_min 2.3235
_cell_volume 5882.1(15)
_computing_structure_refinement 'SHELXL-97 (Sheldrick, 1997)'
_computing_structure_solution 'SHELXS-97 (Sheldrick, 1990)'
_diffrn_ambient_temperature 293(2)
_diffrn_measured_fraction_theta_full 0.967
_diffrn_measured_fraction_theta_max 0.967
_diffrn_radiation_monochromator graphite
_diffrn_radiation_source 'fine-focus sealed tube'
_diffrn_radiation_type MoK\a
_diffrn_radiation_wavelength 0.71073
_diffrn_reflns_av_R_equivalents 0.0392
_diffrn_reflns_av_sigmaI/netI 0.0504
_diffrn_reflns_limit_h_max 37
_diffrn_reflns_limit_h_min -29
_diffrn_reflns_limit_k_max 15
_diffrn_reflns_limit_k_min -13
_diffrn_reflns_limit_l_max 23
_diffrn_reflns_limit_l_min -23
_diffrn_reflns_number 17472
_diffrn_reflns_theta_full 27.56
_diffrn_reflns_theta_max 27.56
_diffrn_reflns_theta_min 1.45
_exptl_absorpt_coefficient_mu 0.779
_exptl_absorpt_correction_T_max 0.840
_exptl_absorpt_correction_T_min 0.801
_exptl_absorpt_correction_type multi-scan
_exptl_crystal_density_diffrn 1.355
_exptl_crystal_density_method 'not measured'
_exptl_crystal_F_000 2416.0
_exptl_crystal_size_max 0.28
_exptl_crystal_size_mid 0.24
_exptl_crystal_size_min 0.22
_platon_squeeze_details
;
;
_refine_diff_density_max 1.379
_refine_diff_density_min -0.843
_refine_diff_density_rms 0.105
_refine_ls_extinction_method none
_refine_ls_goodness_of_fit_ref 1.020
_refine_ls_hydrogen_treatment constr
_refine_ls_matrix_type full
_refine_ls_number_parameters 343
_refine_ls_number_reflns 6578
_refine_ls_number_restraints 0
_refine_ls_restrained_S_all 1.020
_refine_ls_R_factor_all 0.0653
_refine_ls_R_factor_gt 0.0448
_refine_ls_shift/su_max 0.000
_refine_ls_shift/su_mean 0.000
_refine_ls_structure_factor_coef Fsqd
_refine_ls_weighting_details 'calc w=1/[\s^2^(Fo^2^)+(0.0800P)^2^+0.0000P] where P=(Fo^2^+2Fc^2^)/3'
_refine_ls_weighting_scheme calc
_refine_ls_wR_factor_gt 0.1301
_refine_ls_wR_factor_ref 0.1413
_reflns_number_gt 4540
_reflns_number_total 6802
_reflns_threshold_expression >2sigma(I)
_cod_data_source_file c2ce26521d.txt
_cod_data_source_block ql1
_cod_depositor_comments
;
The following automatic conversions were performed:

'_symmetry_cell_setting' value 'Monoclinic' changed to 'monoclinic'
according to /home/saulius/struct/CIF-dictionaries/cif_core.dic
dictionary named 'cif_core.dic' version 2.4.2 from 2011-04-26.

Automatic conversion script
Id: cif_fix_values 1891 2012-01-12 08:04:46Z andrius 
;
_cod_original_sg_symbol_Hall ' -C 2yc '
_cod_original_sg_symbol_H-M 'C 2/c '
_cod_database_code 7210637

loop_
_symmetry_equiv_pos_as_xyz
'x, y, z'
'-x, y, -z+1/2'
'x+1/2, y+1/2, z'
'-x+1/2, y+1/2, -z+1/2'
'-x, -y, -z'
'x, -y, z-1/2'
'-x+1/2, -y+1/2, -z'
'x+1/2, -y+1/2, z-1/2'

loop_
_atom_site_label
_atom_site_type_symbol
_atom_site_fract_x
_atom_site_fract_y
_atom_site_fract_z
_atom_site_U_iso_or_equiv
_atom_site_adp_type
_atom_site_occupancy
_atom_site_symmetry_multiplicity
_atom_site_calc_flag
_atom_site_refinement_flags
C1 C 0.15170(16) 0.2425(3) 0.2646(2) 0.0378(9) Uani 1 1 d .
C2 C 0.11623(16) 0.2269(4) 0.1931(3) 0.0484(11) Uani 1 1 d .
C3 C 0.07076(17) 0.1893(5) 0.1911(2) 0.0549(12) Uani 1 1 d .
H3 H 0.0614 0.1732 0.2371 0.066 Uiso 1 1 calc R
C4 C 0.03838(17) 0.1745(5) 0.1241(2) 0.0579(13) Uani 1 1 d .
H4 H 0.0082 0.1465 0.1253 0.070 Uiso 1 1 calc R
C5 C 0.05055(17) 0.2011(5) 0.0547(3) 0.0587(13) Uani 1 1 d .
C6 C 0.0960(2) 0.2404(5) 0.0560(3) 0.083(3) Uani 1 1 d .
H6 H 0.1048 0.2603 0.0101 0.100 Uiso 1 1 calc R
C7 C 0.12846(19) 0.2509(5) 0.1225(3) 0.080(2) Uani 1 1 d .
H7 H 0.1592 0.2744 0.1209 0.096 Uiso 1 1 calc R
C8 C -0.02997(16) 0.2005(5) -0.0276(2) 0.0526(12) Uani 1 1 d .
C9 C -0.05113(17) 0.2633(4) 0.0223(3) 0.0517(12) Uani 1 1 d .
H9 H -0.0323 0.2993 0.0640 0.062 Uiso 1 1 calc R
C10 C -0.09995(16) 0.2728(4) 0.0108(2) 0.0475(11) Uani 1 1 d .
H10 H -0.1137 0.3122 0.0462 0.057 Uiso 1 1 calc R
C11 C -0.12890(15) 0.2246(4) -0.0529(2) 0.0416(10) Uani 1 1 d .
C12 C -0.10710(16) 0.1623(4) -0.1035(2) 0.0557(13) Uani 1 1 d .
H12 H -0.1257 0.1299 -0.1469 0.067 Uiso 1 1 calc R
C13 C -0.05862(17) 0.1483(5) -0.0900(3) 0.0603(14) Uani 1 1 d .
H13 H -0.0449 0.1035 -0.1228 0.072 Uiso 1 1 calc R
C14 C -0.18122(14) 0.2388(3) -0.0684(2) 0.0331(8) Uani 1 1 d .
C15 C 0.04078(17) 0.1519(5) -0.0788(3) 0.0589(13) Uani 1 1 d .
C16 C 0.0417(3) 0.2248(6) -0.1391(3) 0.0776(19) Uani 1 1 d .
H16 H 0.0287 0.2975 -0.1391 0.093 Uiso 1 1 calc R
C17 C 0.0618(3) 0.1901(8) -0.1987(3) 0.098(2) Uani 1 1 d .
H17 H 0.0619 0.2387 -0.2398 0.117 Uiso 1 1 calc R
C18 C 0.0822(2) 0.0816(6) -0.1981(3) 0.091(2) Uani 1 1 d .
H18 H 0.0962 0.0584 -0.2385 0.109 Uiso 1 1 calc R
C19 C 0.0816(2) 0.0111(6) -0.1389(3) 0.0790(18) Uani 1 1 d .
H19 H 0.0948 -0.0613 -0.1386 0.095 Uiso 1 1 calc R
C20 C 0.06129(18) 0.0457(5) -0.0786(3) 0.0682(15) Uani 1 1 d .
H20 H 0.0615 -0.0031 -0.0375 0.082 Uiso 1 1 calc R
C21 C 0.2363(2) -0.0012(4) 0.3473(3) 0.0706(17) Uani 1 1 d .
H21 H 0.2522 0.0383 0.3146 0.085 Uiso 1 1 calc R
C22 C 0.2343(2) -0.1171(4) 0.3417(3) 0.0735(19) Uani 1 1 d .
H22 H 0.2473 -0.1538 0.3042 0.088 Uiso 1 1 calc R
C23 C 0.21347(15) -0.1797(4) 0.3909(2) 0.0393(9) Uani 1 1 d .
C24 C 0.19490(19) -0.1167(4) 0.4439(3) 0.0534(13) Uani 1 1 d .
H24 H 0.1810 -0.1541 0.4801 0.064 Uiso 1 1 calc R
C25 C 0.19670(18) -0.0011(4) 0.4437(3) 0.0489(11) Uani 1 1 d .
H25 H 0.1829 0.0382 0.4791 0.059 Uiso 1 1 calc R
C26 C 0.21286(15) -0.3054(4) 0.3906(2) 0.0404(9) Uani 1 1 d .
C27 C 0.2399(2) -0.3680(4) 0.3487(3) 0.0553(13) Uani 1 1 d .
H27 H 0.2576 -0.3306 0.3176 0.066 Uiso 1 1 calc R
C28 C 0.2406(2) -0.4843(4) 0.3526(3) 0.0556(13) Uani 1 1 d .
H28 H 0.2594 -0.5241 0.3244 0.067 Uiso 1 1 calc R
C29 C 0.19064(19) -0.4848(4) 0.4365(3) 0.0587(14) Uani 1 1 d .
H29 H 0.1736 -0.5244 0.4675 0.070 Uiso 1 1 calc R
C30 C 0.1885(2) -0.3681(4) 0.4362(3) 0.0625(15) Uani 1 1 d .
H30 H 0.1705 -0.3308 0.4669 0.075 Uiso 1 1 calc R
Cd1 Cd 0.219067(9) 0.257021(19) 0.393666(14) 0.02698(11) Uani 1 1 d .
N1 N 0.01973(14) 0.1875(5) -0.0157(2) 0.0685(13) Uani 1 1 d .
N2 N 0.21696(11) 0.0586(3) 0.39616(17) 0.0365(8) Uani 1 1 d .
N3 N 0.21554(13) -0.5437(3) 0.39533(18) 0.0415(9) Uani 1 1 d .
O1 O 0.13813(12) 0.2382(3) 0.32735(18) 0.0490(8) Uani 1 1 d .
O2 O 0.19408(11) 0.2559(2) 0.26083(17) 0.0459(8) Uani 1 1 d .
O3 O -0.20160(11) 0.2685(2) -0.01481(17) 0.0412(7) Uani 1 1 d .
O4 O -0.20455(11) 0.2199(3) -0.13345(17) 0.0504(8) Uani 1 1 d .

loop_
_atom_site_aniso_label
_atom_site_aniso_U_11
_atom_site_aniso_U_22
_atom_site_aniso_U_33
_atom_site_aniso_U_23
_atom_site_aniso_U_13
_atom_site_aniso_U_12
C1 0.038(2) 0.041(3) 0.0334(19) -0.0041(15) 0.0026(16) 0.0022(17)
C2 0.036(2) 0.066(3) 0.042(2) -0.008(2) 0.0059(19) 0.003(2)
C3 0.050(3) 0.069(4) 0.045(2) -0.001(2) 0.006(2) -0.006(3)
C4 0.041(3) 0.079(4) 0.053(3) -0.005(2) 0.005(2) -0.006(2)
C5 0.038(3) 0.095(4) 0.044(2) -0.014(3) 0.0087(19) 0.006(3)
C6 0.043(3) 0.168(8) 0.039(3) -0.002(3) 0.008(2) -0.017(3)
C7 0.035(3) 0.158(8) 0.045(3) 0.004(3) 0.002(2) -0.015(3)
C8 0.033(2) 0.081(4) 0.044(2) -0.005(2) 0.0059(18) 0.004(2)
C9 0.038(2) 0.076(4) 0.039(2) -0.014(2) 0.0022(18) 0.001(2)
C10 0.038(2) 0.063(3) 0.041(2) -0.0072(19) 0.0077(18) 0.003(2)
C11 0.031(2) 0.055(3) 0.039(2) -0.0004(18) 0.0077(16) 0.0006(19)
C12 0.038(3) 0.080(4) 0.046(2) -0.016(2) 0.0010(19) 0.009(2)
C13 0.046(3) 0.088(4) 0.048(3) -0.019(2) 0.011(2) 0.011(3)
C14 0.0270(19) 0.032(2) 0.041(2) 0.0069(15) 0.0082(15) -0.0018(15)
C15 0.042(3) 0.084(4) 0.051(3) -0.005(2) 0.009(2) 0.011(3)
C16 0.079(4) 0.103(5) 0.053(3) 0.008(3) 0.018(3) 0.021(4)
C17 0.106(6) 0.133(7) 0.058(4) 0.017(4) 0.027(3) 0.028(5)
C18 0.103(5) 0.113(6) 0.066(4) -0.002(4) 0.036(4) 0.026(4)
C19 0.068(4) 0.098(5) 0.069(4) -0.019(3) 0.008(3) 0.015(3)
C20 0.059(4) 0.082(4) 0.063(3) -0.004(3) 0.011(3) 0.000(3)
C21 0.122(5) 0.026(3) 0.082(4) 0.000(2) 0.067(4) -0.002(3)
C22 0.139(6) 0.024(3) 0.079(4) 0.000(2) 0.073(4) 0.005(3)
C23 0.046(3) 0.027(2) 0.046(2) -0.0036(16) 0.0121(18) 0.0004(17)
C24 0.075(4) 0.030(3) 0.067(3) -0.003(2) 0.042(3) -0.010(2)
C25 0.072(3) 0.025(2) 0.057(3) -0.0084(18) 0.033(2) -0.001(2)
C26 0.047(3) 0.025(2) 0.054(2) -0.0026(17) 0.0204(19) -0.0015(17)
C27 0.088(4) 0.027(3) 0.065(3) -0.0007(19) 0.048(3) -0.002(2)
C28 0.092(4) 0.026(3) 0.060(3) 0.0023(19) 0.040(3) 0.004(2)
C29 0.065(3) 0.025(3) 0.099(4) 0.009(2) 0.047(3) 0.000(2)
C30 0.076(4) 0.027(3) 0.101(4) 0.000(2) 0.058(3) 0.005(2)
Cd1 0.02878(17) 0.01940(17) 0.03190(16) -0.00069(9) 0.00376(10) -0.00152(10)
N1 0.037(2) 0.125(4) 0.043(2) -0.012(2) 0.0062(17) 0.009(3)
N2 0.044(2) 0.0212(18) 0.0451(18) -0.0014(13) 0.0109(15) -0.0008(14)
N3 0.057(2) 0.0191(19) 0.052(2) -0.0039(14) 0.0211(18) -0.0028(15)
O1 0.0371(17) 0.071(2) 0.0383(15) 0.0008(13) 0.0055(13) -0.0038(14)
O2 0.0326(16) 0.065(2) 0.0385(16) -0.0004(12) 0.0025(12) -0.0046(13)
O3 0.0325(15) 0.0496(18) 0.0434(16) 0.0061(12) 0.0123(12) 0.0103(12)
O4 0.0320(16) 0.069(2) 0.0476(17) -0.0108(15) 0.0025(13) 0.0044(15)

loop_
_atom_type_symbol
_atom_type_description
_atom_type_scat_dispersion_real
_atom_type_scat_dispersion_imag
_atom_type_scat_source
C C 0.0033 0.0016 'International Tables Vol C Tables 4.2.6.8 and 6.1.1.4'
Cd Cd -0.8075 1.2024 'International Tables Vol C Tables 4.2.6.8 and 6.1.1.4'
N N 0.0061 0.0033 'International Tables Vol C Tables 4.2.6.8 and 6.1.1.4'
O O 0.0106 0.0060 'International Tables Vol C Tables 4.2.6.8 and 6.1.1.4'
H H 0.0000 0.0000 'International Tables Vol C Tables 4.2.6.8 and 6.1.1.4'

loop_
_geom_angle_atom_site_label_1
_geom_angle_atom_site_label_2
_geom_angle_atom_site_label_3
_geom_angle
_geom_angle_site_symmetry_1
_geom_angle_site_symmetry_3
O2 C1 O1 122.0(4) . .
O2 C1 C2 119.1(4) . .
O1 C1 C2 118.8(4) . .
C3 C2 C7 116.4(4) . .
C3 C2 C1 123.6(4) . .
C7 C2 C1 120.0(4) . .
C2 C3 C4 122.8(4) . .
C2 C3 H3 118.6 . .
C4 C3 H3 118.6 . .
C3 C4 C5 120.2(5) . .
C3 C4 H4 119.9 . .
C5 C4 H4 119.9 . .
C6 C5 C4 117.6(4) . .
C6 C5 N1 118.9(5) . .
C4 C5 N1 123.5(5) . .
C7 C6 C5 121.8(5) . .
C7 C6 H6 119.1 . .
C5 C6 H6 119.1 . .
C6 C7 C2 121.1(5) . .
C6 C7 H7 119.4 . .
C2 C7 H7 119.4 . .
C9 C8 C13 119.0(4) . .
C9 C8 N1 121.3(4) . .
C13 C8 N1 119.7(4) . .
C10 C9 C8 120.4(4) . .
C10 C9 H9 119.8 . .
C8 C9 H9 119.8 . .
C9 C10 C11 121.1(4) . .
C9 C10 H10 119.5 . .
C11 C10 H10 119.5 . .
C10 C11 C12 117.9(4) . .
C10 C11 C14 121.9(4) . .
C12 C11 C14 120.2(4) . .
C13 C12 C11 120.9(4) . .
C13 C12 H12 119.6 . .
C11 C12 H12 119.6 . .
C12 C13 C8 120.6(4) . .
C12 C13 H13 119.7 . .
C8 C13 H13 119.7 . .
O4 C14 O3 120.8(4) . .
O4 C14 C11 119.7(4) . .
O3 C14 C11 119.5(4) . .
C20 C15 C16 119.4(5) . .
C20 C15 N1 120.4(5) . .
C16 C15 N1 120.2(5) . .
C17 C16 C15 119.7(7) . .
C17 C16 H16 120.1 . .
C15 C16 H16 120.1 . .
C16 C17 C18 120.3(6) . .
C16 C17 H17 119.8 . .
C18 C17 H17 119.8 . .
C19 C18 C17 119.7(6) . .
C19 C18 H18 120.2 . .
C17 C18 H18 120.2 . .
C18 C19 C20 120.2(6) . .
C18 C19 H19 119.9 . .
C20 C19 H19 119.9 . .
C15 C20 C19 120.6(5) . .
C15 C20 H20 119.7 . .
C19 C20 H20 119.7 . .
N2 C21 C22 124.2(4) . .
N2 C21 H21 117.9 . .
C22 C21 H21 117.9 . .
C21 C22 C23 120.3(4) . .
C21 C22 H22 119.9 . .
C23 C22 H22 119.9 . .
C22 C23 C24 115.2(4) . .
C22 C23 C26 122.7(4) . .
C24 C23 C26 122.0(4) . .
C25 C24 C23 120.7(4) . .
C25 C24 H24 119.6 . .
C23 C24 H24 119.6 . .
N2 C25 C24 123.7(4) . .
N2 C25 H25 118.1 . .
C24 C25 H25 118.1 . .
C30 C26 C27 115.7(4) . .
C30 C26 C23 122.4(4) . .
C27 C26 C23 121.6(4) . .
C28 C27 C26 120.4(4) . .
C28 C27 H27 119.8 . .
C26 C27 H27 119.8 . .
N3 C28 C27 123.0(4) . .
N3 C28 H28 118.5 . .
C27 C28 H28 118.5 . .
N3 C29 C30 123.5(4) . .
N3 C29 H29 118.3 . .
C30 C29 H29 118.3 . .
C29 C30 C26 120.4(4) . .
C29 C30 H30 119.8 . .
C26 C30 H30 119.8 . .
O3 Cd1 N2 91.67(10) 2 .
O3 Cd1 O2 150.06(11) 2 .
N2 Cd1 O2 90.56(10) . .
O3 Cd1 N3 84.97(10) 2 1_565
N2 Cd1 N3 175.33(12) . 1_565
O2 Cd1 N3 90.74(10) . 1_565
O3 Cd1 O4 124.41(11) 2 8_556
N2 Cd1 O4 98.51(11) . 8_556
O2 Cd1 O4 84.66(11) . 8_556
N3 Cd1 O4 86.08(12) 1_565 8_556
O3 Cd1 O1 95.78(11) 2 .
N2 Cd1 O1 83.77(11) . .
O2 Cd1 O1 54.83(11) . .
N3 Cd1 O1 93.32(11) 1_565 .
O4 Cd1 O1 139.49(11) 8_556 .
O3 Cd1 O3 74.79(11) 2 8_556
N2 Cd1 O3 83.89(10) . 8_556
O2 Cd1 O3 135.10(10) . 8_556
N3 Cd1 O3 98.32(11) 1_565 8_556
O4 Cd1 O3 52.58(10) 8_556 8_556
O1 Cd1 O3 164.22(10) . 8_556
C5 N1 C8 124.6(4) . .
C5 N1 C15 116.6(4) . .
C8 N1 C15 118.7(4) . .
C25 N2 C21 115.8(4) . .
C25 N2 Cd1 124.1(3) . .
C21 N2 Cd1 120.2(3) . .
C29 N3 C28 116.9(4) . .
C29 N3 Cd1 124.1(3) . 1_545
C28 N3 Cd1 118.9(3) . 1_545
C1 O1 Cd1 89.9(3) . .
C1 O2 Cd1 93.3(2) . .
C14 O3 Cd1 155.0(3) . 2
C14 O3 Cd1 88.3(2) . 8_455
Cd1 O3 Cd1 105.21(11) 2 8_455
C14 O4 Cd1 98.2(2) . 8_455

loop_
_geom_bond_atom_site_label_1
_geom_bond_atom_site_label_2
_geom_bond_distance
_geom_bond_site_symmetry_2
C1 O2 1.240(5) .
C1 O1 1.255(5) .
C1 C2 1.478(6) .
C2 C3 1.370(6) .
C2 C7 1.399(7) .
C3 C4 1.375(6) .
C3 H3 0.9300 .
C4 C5 1.383(6) .
C4 H4 0.9300 .
C5 C6 1.380(8) .
C5 N1 1.397(6) .
C6 C7 1.363(7) .
C6 H6 0.9300 .
C7 H7 0.9300 .
C8 C9 1.383(6) .
C8 C13 1.390(6) .
C8 N1 1.408(6) .
C9 C10 1.380(6) .
C9 H9 0.9300 .
C10 C11 1.390(6) .
C10 H10 0.9300 .
C11 C12 1.398(6) .
C11 C14 1.481(6) .
C12 C13 1.374(6) .
C12 H12 0.9300 .
C13 H13 0.9300 .
C14 O4 1.241(5) .
C14 O3 1.261(5) .
C15 C20 1.377(7) .
C15 C16 1.378(7) .
C15 N1 1.437(6) .
C16 C17 1.365(8) .
C16 H16 0.9300 .
C17 C18 1.401(9) .
C17 H17 0.9300 .
C18 C19 1.343(8) .
C18 H18 0.9300 .
C19 C20 1.378(7) .
C19 H19 0.9300 .
C20 H20 0.9300 .
C21 N2 1.321(5) .
C21 C22 1.364(7) .
C21 H21 0.9300 .
C22 C23 1.369(6) .
C22 H22 0.9300 .
C23 C24 1.385(6) .
C23 C26 1.475(7) .
C24 C25 1.358(6) .
C24 H24 0.9300 .
C25 N2 1.318(5) .
C25 H25 0.9300 .
C26 C30 1.383(6) .
C26 C27 1.387(6) .
C27 C28 1.367(6) .
C27 H27 0.9300 .
C28 N3 1.339(5) .
C28 H28 0.9300 .
C29 N3 1.316(5) .
C29 C30 1.371(6) .
C29 H29 0.9300 .
C30 H30 0.9300 .
Cd1 O3 2.313(3) 2
Cd1 N2 2.330(3) .
Cd1 O2 2.336(3) .
Cd1 N3 2.341(4) 1_565
Cd1 O4 2.349(3) 8_556
Cd1 O1 2.401(3) .
Cd1 O3 2.546(3) 8_556
N3 Cd1 2.341(4) 1_545
O3 Cd1 2.313(3) 2
O3 Cd1 2.546(3) 8_455
O4 Cd1 2.349(3) 8_455

loop_
_geom_torsion_atom_site_label_1
_geom_torsion_atom_site_label_2
_geom_torsion_atom_site_label_3
_geom_torsion_atom_site_label_4
_geom_torsion
_geom_torsion_site_symmetry_1
_geom_torsion_site_symmetry_4
O2 C1 C2 C3 166.6(5) . .
O1 C1 C2 C3 -11.3(7) . .
O2 C1 C2 C7 -13.3(6) . .
O1 C1 C2 C7 168.7(4) . .
C7 C2 C3 C4 0.5(8) . .
C1 C2 C3 C4 -179.5(5) . .
C2 C3 C4 C5 -2.0(9) . .
C3 C4 C5 C6 1.1(9) . .
C3 C4 C5 N1 179.5(5) . .
C4 C5 C6 C7 1.3(9) . .
N1 C5 C6 C7 -177.1(6) . .
C5 C6 C7 C2 -2.9(9) . .
C3 C2 C7 C6 2.0(8) . .
C1 C2 C7 C6 -178.1(5) . .
C13 C8 C9 C10 0.7(8) . .
N1 C8 C9 C10 -178.5(5) . .
C8 C9 C10 C11 -3.1(8) . .
C9 C10 C11 C12 2.4(7) . .
C9 C10 C11 C14 -176.9(4) . .
C10 C11 C12 C13 0.7(7) . .
C14 C11 C12 C13 -180.0(4) . .
C11 C12 C13 C8 -3.1(8) . .
C9 C8 C13 C12 2.4(8) . .
N1 C8 C13 C12 -178.4(5) . .
C10 C11 C14 O4 162.2(4) . .
C12 C11 C14 O4 -17.1(6) . .
C10 C11 C14 O3 -18.8(6) . .
C12 C11 C14 O3 161.9(4) . .
C20 C15 C16 C17 1.7(10) . .
N1 C15 C16 C17 -180.0(6) . .
C15 C16 C17 C18 -1.2(11) . .
C16 C17 C18 C19 0.7(12) . .
C17 C18 C19 C20 -0.6(10) . .
C16 C15 C20 C19 -1.6(8) . .
N1 C15 C20 C19 -180.0(5) . .
C18 C19 C20 C15 1.1(9) . .
N2 C21 C22 C23 -3.4(11) . .
C21 C22 C23 C24 0.7(8) . .
C21 C22 C23 C26 -176.2(5) . .
C22 C23 C24 C25 1.9(7) . .
C26 C23 C24 C25 178.8(4) . .
C23 C24 C25 N2 -2.2(8) . .
C22 C23 C26 C30 -174.7(5) . .
C24 C23 C26 C30 8.6(6) . .
C22 C23 C26 C27 10.4(6) . .
C24 C23 C26 C27 -166.3(5) . .
C30 C26 C27 C28 1.3(7) . .
C23 C26 C27 C28 176.5(5) . .
C26 C27 C28 N3 0.8(9) . .
N3 C29 C30 C26 0.6(9) . .
C27 C26 C30 C29 -2.0(8) . .
C23 C26 C30 C29 -177.1(5) . .
C6 C5 N1 C8 -149.0(6) . .
C4 C5 N1 C8 32.6(9) . .
C6 C5 N1 C15 34.4(8) . .
C4 C5 N1 C15 -144.0(6) . .
C9 C8 N1 C5 21.7(9) . .
C13 C8 N1 C5 -157.5(6) . .
C9 C8 N1 C15 -161.8(5) . .
C13 C8 N1 C15 19.1(8) . .
C20 C15 N1 C5 65.5(7) . .
C16 C15 N1 C5 -112.8(6) . .
C20 C15 N1 C8 -111.3(6) . .
C16 C15 N1 C8 70.4(8) . .
C24 C25 N2 C21 -0.3(7) . .
C24 C25 N2 Cd1 178.8(4) . .
C22 C21 N2 C25 3.1(8) . .
C22 C21 N2 Cd1 -176.1(5) . .
O3 Cd1 N2 C25 18.0(4) 2 .
O2 Cd1 N2 C25 -132.2(4) . .
N3 Cd1 N2 C25 -26.0(16) 1_565 .
O4 Cd1 N2 C25 143.2(4) 8_556 .
O1 Cd1 N2 C25 -77.6(4) . .
O3 Cd1 N2 C25 92.5(4) 8_556 .
O3 Cd1 N2 C21 -162.9(4) 2 .
O2 Cd1 N2 C21 46.9(4) . .
N3 Cd1 N2 C21 153.1(14) 1_565 .
O4 Cd1 N2 C21 -37.8(4) 8_556 .
O1 Cd1 N2 C21 101.4(4) . .
O3 Cd1 N2 C21 -88.4(4) 8_556 .
C30 C29 N3 C28 1.5(8) . .
C30 C29 N3 Cd1 -179.2(4) . 1_545
C27 C28 N3 C29 -2.2(7) . .
C27 C28 N3 Cd1 178.5(4) . 1_545
O2 C1 O1 Cd1 -2.0(4) . .
C2 C1 O1 Cd1 175.9(3) . .
O3 Cd1 O1 C1 174.9(2) 2 .
N2 Cd1 O1 C1 -94.0(2) . .
O2 Cd1 O1 C1 1.1(2) . .
N3 Cd1 O1 C1 89.6(2) 1_565 .
O4 Cd1 O1 C1 1.8(3) 8_556 .
O3 Cd1 O1 C1 -132.8(3) 8_556 .
O1 C1 O2 Cd1 2.0(4) . .
C2 C1 O2 Cd1 -175.8(3) . .
O3 Cd1 O2 C1 -13.5(3) 2 .
N2 Cd1 O2 C1 80.9(2) . .
N3 Cd1 O2 C1 -94.6(2) 1_565 .
O4 Cd1 O2 C1 179.4(2) 8_556 .
O1 Cd1 O2 C1 -1.1(2) . .
O3 Cd1 O2 C1 162.8(2) 8_556 .
O4 C14 O3 Cd1 127.9(6) . 2
C11 C14 O3 Cd1 -51.1(8) . 2
O4 C14 O3 Cd1 3.9(4) . 8_455
C11 C14 O3 Cd1 -175.1(3) . 8_455
O3 C14 O4 Cd1 -4.3(4) . 8_455
C11 C14 O4 Cd1 174.7(3) . 8_455

loop_
_platon_squeeze_void_nr
_platon_squeeze_void_average_x
_platon_squeeze_void_average_y
_platon_squeeze_void_average_z
_platon_squeeze_void_volume
_platon_squeeze_void_count_electrons
_platon_squeeze_void_content
1 0.500 0.000 0.365 644 144 ' '
2 0.000 0.500 0.672 644 144 ' '
